data_7717584
loop_
_publ_author_name
'Kim, Soyeon'
'You, Dong Kyun'
'Kim, Namkyun'
'Shin, Ilsup'
'Kim, Dongwook'
'Lee, Kang Mun'

_publ_section_title
;
 Modulating radiative efficiency in <i>ortho</i>-carboranyl luminophores
 through electron-donating substituents: insights from
 intramolecular-charge-transfer-based emissions.
;
_journal_name_full 'Dalton transactions (Cambridge, England : 2003)'
_journal_paper_doi 10.1039/d4dt02897j
_journal_year 2024
_chemical_formula_moiety 'C21 H34 B10 Si'
_chemical_formula_sum 'C21 H34 B10 Si'
_chemical_formula_weight 422.67
_space_group_crystal_system triclinic
_space_group_IT_number 2
_space_group_name_Hall '-P 1'
_space_group_name_H-M_alt 'P -1'
_atom_sites_solution_hydrogens geom
_audit_block_doi 10.5517/ccdc.csd.cc2l61vq
_audit_creation_method SHELXL-2019/3
_audit_update_record
;
2024-10-07 deposited with the CCDC.	2024-11-25 downloaded from the CCDC.
;
_cell_angle_alpha 98.9030(15)
_cell_angle_beta 93.8354(17)
_cell_angle_gamma 91.7182(18)
_cell_formula_units_Z 2
_cell_length_a 9.0417(4)
_cell_length_b 11.2430(5)
_cell_length_c 12.4505(6)
_cell_measurement_reflns_used 9913
_cell_measurement_temperature 203(2)
_cell_measurement_theta_max 27.01
_cell_measurement_theta_min 2.66
_cell_volume 1246.57(10)
_computing_cell_refinement 'Bruker APEX5 software'
_computing_data_collection 'Bruker APEX5 software'
_computing_data_reduction 'Bruker APEX5 software'
_computing_molecular_graphics ORTEP
_computing_publication_material CIFTAB
_computing_structure_refinement 'SHELXL-2019/2 (Sheldrick, 2019)'
_computing_structure_solution 'SHELXS-2013/1 (Sheldrick, 2013)'
_diffrn_ambient_temperature 203(2)
_diffrn_measured_fraction_theta_full 0.998
_diffrn_measured_fraction_theta_max 0.996
_diffrn_measurement_device_type 'PHOTON II CPAD detector'
_diffrn_measurement_method 'phi and omega scans'
_diffrn_radiation_type MoK\a
_diffrn_radiation_wavelength 0.71073
_diffrn_reflns_av_R_equivalents 0.0870
_diffrn_reflns_av_unetI/netI 0.0518
_diffrn_reflns_Laue_measured_fraction_full 0.998
_diffrn_reflns_Laue_measured_fraction_max 0.996
_diffrn_reflns_limit_h_max 11
_diffrn_reflns_limit_h_min -11
_diffrn_reflns_limit_k_max 14
_diffrn_reflns_limit_k_min -14
_diffrn_reflns_limit_l_max 15
_diffrn_reflns_limit_l_min -15
_diffrn_reflns_number 27362
_diffrn_reflns_point_group_measured_fraction_full 0.998
_diffrn_reflns_point_group_measured_fraction_max 0.996
_diffrn_reflns_theta_full 25.242
_diffrn_reflns_theta_max 27.037
_diffrn_reflns_theta_min 2.661
_diffrn_source 'Ius 3.0 microfocus source'
_exptl_absorpt_coefficient_mu 0.102
_exptl_absorpt_correction_T_max 0.7455
_exptl_absorpt_correction_T_min 0.6839
_exptl_absorpt_correction_type multi-scan
_exptl_absorpt_process_details SADABS
_exptl_crystal_colour colourless
_exptl_crystal_density_diffrn 1.126
_exptl_crystal_description plate
_exptl_crystal_F_000 448
_exptl_crystal_size_max 0.224
_exptl_crystal_size_mid 0.162
_exptl_crystal_size_min 0.043
_refine_diff_density_max 0.587
_refine_diff_density_min -0.356
_refine_diff_density_rms 0.045
_refine_ls_extinction_method none
_refine_ls_goodness_of_fit_ref 1.030
_refine_ls_hydrogen_treatment constr
_refine_ls_matrix_type full
_refine_ls_number_parameters 314
_refine_ls_number_reflns 5432
_refine_ls_number_restraints 54
_refine_ls_restrained_S_all 1.027
_refine_ls_R_factor_all 0.0739
_refine_ls_R_factor_gt 0.0517
_refine_ls_shift/su_max 0.003
_refine_ls_shift/su_mean 0.000
_refine_ls_structure_factor_coef Fsqd
_refine_ls_weighting_details 'w=1/[\s^2^(Fo^2^)+(0.0628P)^2^+0.4796P] where P=(Fo^2^+2Fc^2^)/3'
_refine_ls_weighting_scheme calc
_refine_ls_wR_factor_gt 0.1287
_refine_ls_wR_factor_ref 0.1424
_reflns_Friedel_coverage 0.000
_reflns_number_gt 4172
_reflns_number_total 5432
_reflns_threshold_expression 'I > 2\s(I)'
_cod_data_source_file d4dt02897j2.cif
_cod_data_source_block 3CE
_cod_depositor_comments
;
The following automatic conversions were performed:

data item '_exptl_absorpt_correction_type' value 'MULTI-SCAN' was
changed to 'multi-scan' in accordance with the
/home/data/users/saulius/crontab/automatic-downloads/rss-feeds/RSC/lib/dictionaries/cif_core.dic
dictionary named 'cif_core.dic' version 2.4.2 last updated on
2011-04-26.

Automatic conversion script
Id: cif_fix_values 8170 2020-07-09 18:12:32Z antanas 
;
_cod_database_code 7717584
_shelx_shelxl_version_number 2019/3
_shelx_space_group_comment
;
The symmetry employed for this shelxl refinement is uniquely defined
by the following loop, which should always be used as a source of
symmetry information in preference to the above space-group names.
They are only intended as comments.
;
_shelx_estimated_absorpt_t_min 0.977
_shelx_estimated_absorpt_t_max 0.996

loop_
_space_group_symop_operation_xyz
'x, y, z'
'-x, -y, -z'

loop_
_atom_site_label
_atom_site_type_symbol
_atom_site_fract_x
_atom_site_fract_y
_atom_site_fract_z
_atom_site_U_iso_or_equiv
_atom_site_adp_type
_atom_site_occupancy
_atom_site_site_symmetry_order
_atom_site_calc_flag
_atom_site_refinement_flags_posn
_atom_site_refinement_flags_adp
_atom_site_refinement_flags_occupancy
_atom_site_disorder_assembly
_atom_site_disorder_group
C2 C 0.7857(2) 0.45289(15) 0.80188(14) 0.0292(4) Uani 1 1 d . . . . .
B2 B 1.0872(2) 0.4101(2) 0.81041(18) 0.0347(5) Uani 1 1 d . . . . .
H2 H 1.124372 0.502879 0.851708 0.042 Uiso 1 1 calc R U . . .
C1 C 0.8079(2) 0.57212(16) 0.78433(14) 0.0303(4) Uani 1 1 d . . . . .
H1A H 0.897327 0.596687 0.756664 0.036 Uiso 1 1 calc R U . . .
B1 B 0.9972(3) 0.3058(2) 0.88102(18) 0.0348(5) Uani 1 1 d . . . . .
H1 H 0.974677 0.329272 0.968986 0.042 Uiso 1 1 calc R U . . .
C3 C 0.6535(2) 0.41893(16) 0.84323(15) 0.0329(4) Uani 1 1 d . . . . .
H3A H 0.638392 0.338274 0.855503 0.039 Uiso 1 1 calc R U . . .
B3 B 1.1791(3) 0.2796(2) 0.8389(2) 0.0385(5) Uani 1 1 d . . . . .
H3 H 1.277790 0.285131 0.899030 0.046 Uiso 1 1 calc R U . . .
C4 C 0.5435(2) 0.50107(17) 0.86672(15) 0.0332(4) Uani 1 1 d . . . . .
H4A H 0.453725 0.476850 0.894105 0.040 Uiso 1 1 calc R U . . .
B4 B 1.0433(3) 0.1586(2) 0.82298(19) 0.0367(5) Uani 1 1 d . . . . .
H4 H 1.051716 0.083979 0.872876 0.044 Uiso 1 1 calc R U . . .
C5 C 0.3395(2) 0.73957(19) 0.91529(16) 0.0381(4) Uani 1 1 d . . . . .
H5A H 0.288808 0.673545 0.937938 0.046 Uiso 1 1 calc R U . . .
B5 B 0.8706(2) 0.21476(18) 0.78494(17) 0.0307(4) Uani 1 1 d . . . . .
H5 H 0.762900 0.178558 0.808813 0.037 Uiso 1 1 calc R U . . .
C6 C 0.2799(2) 0.8527(2) 0.92667(17) 0.0439(5) Uani 1 1 d . . . . .
H6A H 0.187635 0.864564 0.958245 0.053 Uiso 1 1 calc R U . . .
B6 B 1.0143(2) 0.38219(19) 0.67208(17) 0.0321(4) Uani 1 1 d . . . . .
H6 H 1.001094 0.455976 0.621628 0.039 Uiso 1 1 calc R U . . .
C7 C 0.3535(3) 0.9487(2) 0.89243(17) 0.0443(5) Uani 1 1 d . . . . .
H7A H 0.310360 1.025319 0.900101 0.053 Uiso 1 1 calc R U . . .
B7 B 1.1896(3) 0.3284(2) 0.7093(2) 0.0375(5) Uani 1 1 d . . . . .
H7 H 1.294973 0.366876 0.683859 0.045 Uiso 1 1 calc R U . . .
C8 C 0.4893(2) 0.93446(18) 0.84718(16) 0.0394(5) Uani 1 1 d . . . . .
H8A H 0.539188 1.000456 0.823889 0.047 Uiso 1 1 calc R U . . .
B8 B 1.1639(3) 0.1716(2) 0.7177(2) 0.0386(5) Uani 1 1 d . . . . .
H8 H 1.252615 0.105965 0.698001 0.046 Uiso 1 1 calc R U . . .
C9 C 0.6990(2) 0.78549(16) 0.79285(14) 0.0310(4) Uani 1 1 d . . . . .
B9 B 0.9726(2) 0.1322(2) 0.68474(18) 0.0350(5) Uani 1 1 d . . . . .
H9 H 0.933615 0.040260 0.642502 0.042 Uiso 1 1 calc R U . . .
C10 C 0.6990(2) 0.65338(15) 0.80750(14) 0.0287(4) Uani 1 1 d . . . . .
B10 B 1.0629(3) 0.2356(2) 0.61539(18) 0.0371(5) Uani 1 1 d . . . . .
H10 H 1.084519 0.212083 0.527238 0.045 Uiso 1 1 calc R U . . .
C11 C 0.5673(2) 0.61884(16) 0.84950(14) 0.0298(4) Uani 1 1 d . . . . .
C12 C 0.4759(2) 0.72529(16) 0.86973(14) 0.0315(4) Uani 1 1 d . . . . .
C13 C 0.5508(2) 0.82180(16) 0.83656(14) 0.0315(4) Uani 1 1 d . . . . .
C14 C 0.9058(2) 0.36459(15) 0.77787(14) 0.0280(4) Uani 1 1 d . . . . .
C15 C 0.8892(2) 0.26152(15) 0.66089(14) 0.0295(4) Uani 1 1 d . . . . .
C26 C 0.8288(2) 0.85841(18) 0.85958(18) 0.0419(5) Uani 1 1 d . . . . .
H26A H 0.818409 0.944171 0.855637 0.063 Uiso 1 1 calc R U . . .
H26B H 0.922274 0.831970 0.830126 0.063 Uiso 1 1 calc R U . . .
H26C H 0.828740 0.845800 0.935716 0.063 Uiso 1 1 calc R U . . .
C27 C 0.7021(3) 0.7972(2) 0.67165(16) 0.0457(5) Uani 1 1 d . . . . .
H27A H 0.692779 0.881926 0.662988 0.068 Uiso 1 1 calc R U . . .
H27B H 0.619309 0.748883 0.630030 0.068 Uiso 1 1 calc R U . . .
H27C H 0.795990 0.768428 0.644644 0.068 Uiso 1 1 calc R U . . .
Si28 Si 0.71676(6) 0.25214(5) 0.55844(4) 0.03692(16) Uani 1 1 d . . . . .
C29 C 0.6466(3) 0.4034(2) 0.5469(2) 0.0570(7) Uani 1 1 d . . . . .
H29A H 0.572205 0.396806 0.485149 0.086 Uiso 1 1 calc R U . . .
H29B H 0.729152 0.457403 0.535440 0.086 Uiso 1 1 calc R U . . .
H29C H 0.601473 0.435790 0.614176 0.086 Uiso 1 1 calc R U . . .
C30 C 0.5690(3) 0.1571(2) 0.6057(2) 0.0595(7) Uani 1 1 d . . . . .
H30A H 0.482827 0.147457 0.552601 0.089 Uiso 1 1 calc R U . . .
H30B H 0.539521 0.196208 0.676573 0.089 Uiso 1 1 calc R U . . .
H30C H 0.607116 0.077816 0.612882 0.089 Uiso 1 1 calc R U . . .
C31 C 0.7757(7) 0.1882(7) 0.4214(5) 0.0491(15) Uani 0.75(2) 1 d . U P A 1
H31A H 0.845693 0.123772 0.430362 0.059 Uiso 0.75(2) 1 calc R U P A 1
H31B H 0.687433 0.150260 0.376305 0.059 Uiso 0.75(2) 1 calc R U P A 1
C32 C 0.8501(7) 0.2788(11) 0.3589(4) 0.070(2) Uani 0.75(2) 1 d . U P A 1
H32A H 0.874439 0.237334 0.287497 0.105 Uiso 0.75(2) 1 calc R U P A 1
H32B H 0.941217 0.313659 0.400470 0.105 Uiso 0.75(2) 1 calc R U P A 1
H32C H 0.782089 0.343102 0.349010 0.105 Uiso 0.75(2) 1 calc R U P A 1
C41 C 0.763(3) 0.149(2) 0.4389(17) 0.058(4) Uani 0.25(2) 1 d . U P A 2
H41A H 0.829385 0.087744 0.461903 0.069 Uiso 0.25(2) 1 calc R U P A 2
H41B H 0.671631 0.107247 0.401973 0.069 Uiso 0.25(2) 1 calc R U P A 2
C42 C 0.840(2) 0.216(3) 0.3594(16) 0.071(4) Uani 0.25(2) 1 d . U P A 2
H42A H 0.871621 0.158274 0.298950 0.106 Uiso 0.25(2) 1 calc R U P A 2
H42B H 0.927387 0.262417 0.397230 0.106 Uiso 0.25(2) 1 calc R U P A 2
H42C H 0.771388 0.271512 0.330892 0.106 Uiso 0.25(2) 1 calc R U P A 2

loop_
_atom_site_aniso_label
_atom_site_aniso_U_11
_atom_site_aniso_U_22
_atom_site_aniso_U_33
_atom_site_aniso_U_23
_atom_site_aniso_U_13
_atom_site_aniso_U_12
C2 0.0305(9) 0.0255(9) 0.0313(8) 0.0025(7) 0.0033(7) 0.0028(7)
B2 0.0291(11) 0.0314(11) 0.0424(11) 0.0029(9) 0.0008(9) -0.0022(8)
C1 0.0295(9) 0.0274(9) 0.0340(8) 0.0036(7) 0.0060(7) -0.0002(7)
B1 0.0340(12) 0.0343(11) 0.0360(10) 0.0077(8) -0.0020(9) -0.0002(9)
C3 0.0362(10) 0.0263(9) 0.0367(9) 0.0054(7) 0.0076(8) -0.0004(7)
B3 0.0287(11) 0.0390(12) 0.0475(12) 0.0091(10) -0.0050(9) -0.0006(9)
C4 0.0299(10) 0.0325(10) 0.0377(9) 0.0046(7) 0.0086(8) -0.0022(7)
B4 0.0313(11) 0.0325(11) 0.0471(12) 0.0108(9) -0.0029(9) 0.0042(9)
C5 0.0301(10) 0.0434(11) 0.0395(10) 0.0014(8) 0.0034(8) 0.0032(8)
B5 0.0305(11) 0.0254(10) 0.0364(10) 0.0059(8) 0.0010(8) 0.0014(8)
C6 0.0337(11) 0.0522(13) 0.0435(11) -0.0017(9) 0.0018(9) 0.0131(9)
B6 0.0299(11) 0.0302(10) 0.0372(10) 0.0058(8) 0.0077(8) 0.0026(8)
C7 0.0431(12) 0.0435(12) 0.0447(11) 0.0009(9) -0.0019(9) 0.0195(10)
B7 0.0267(11) 0.0357(11) 0.0515(12) 0.0086(9) 0.0075(9) 0.0028(9)
C8 0.0429(12) 0.0333(10) 0.0418(10) 0.0048(8) -0.0005(9) 0.0102(9)
B8 0.0306(11) 0.0332(11) 0.0531(13) 0.0086(10) 0.0027(10) 0.0078(9)
C9 0.0329(10) 0.0252(9) 0.0352(9) 0.0053(7) 0.0025(7) 0.0030(7)
B9 0.0320(11) 0.0287(10) 0.0437(11) 0.0040(9) -0.0006(9) 0.0061(8)
C10 0.0303(9) 0.0258(9) 0.0295(8) 0.0031(6) 0.0022(7) 0.0004(7)
B10 0.0362(12) 0.0350(11) 0.0400(11) 0.0027(9) 0.0060(9) 0.0074(9)
C11 0.0285(9) 0.0291(9) 0.0302(8) 0.0005(7) 0.0017(7) 0.0018(7)
C12 0.0306(10) 0.0323(9) 0.0298(8) 0.0002(7) -0.0006(7) 0.0048(7)
C13 0.0311(10) 0.0311(9) 0.0310(8) 0.0019(7) -0.0007(7) 0.0033(7)
C14 0.0270(9) 0.0245(8) 0.0321(8) 0.0035(7) 0.0024(7) 0.0001(7)
C15 0.0304(9) 0.0254(8) 0.0318(8) 0.0015(7) 0.0008(7) 0.0038(7)
C26 0.0352(11) 0.0305(10) 0.0577(12) 0.0013(9) 0.0010(9) -0.0015(8)
C27 0.0545(14) 0.0463(12) 0.0397(10) 0.0139(9) 0.0095(10) 0.0095(10)
Si28 0.0360(3) 0.0343(3) 0.0385(3) 0.0022(2) -0.0048(2) 0.0049(2)
C29 0.0623(16) 0.0482(14) 0.0579(13) 0.0085(11) -0.0199(12) 0.0145(12)
C30 0.0410(14) 0.0672(17) 0.0712(16) 0.0228(13) -0.0112(12) -0.0088(12)
C31 0.049(2) 0.056(3) 0.037(2) -0.006(2) -0.0019(17) 0.002(2)
C32 0.073(3) 0.097(5) 0.0434(19) 0.017(3) 0.0089(18) 0.008(3)
C41 0.056(5) 0.068(7) 0.044(5) 0.000(5) -0.003(4) -0.004(6)
C42 0.070(7) 0.077(9) 0.063(6) 0.005(7) 0.000(6) 0.001(7)

loop_
_atom_type_symbol
_atom_type_description
_atom_type_scat_dispersion_real
_atom_type_scat_dispersion_imag
_atom_type_scat_source
C C 0.0033 0.0016 'International Tables Vol C Tables 4.2.6.8 and 6.1.1.4'
H H 0.0000 0.0000 'International Tables Vol C Tables 4.2.6.8 and 6.1.1.4'
B B 0.0013 0.0007 'International Tables Vol C Tables 4.2.6.8 and 6.1.1.4'
Si Si 0.0817 0.0704 'International Tables Vol C Tables 4.2.6.8 and 6.1.1.4'

loop_
_geom_angle_atom_site_label_1
_geom_angle_atom_site_label_2
_geom_angle_atom_site_label_3
_geom_angle
_geom_angle_site_symmetry_1
_geom_angle_site_symmetry_3
_geom_angle_publ_flag
C3 C2 C1 119.23(16) . . ?
C3 C2 C14 121.34(16) . . ?
C1 C2 C14 119.42(16) . . ?
C14 B2 B7 106.12(15) . . ?
C14 B2 B3 105.59(15) . . ?
B7 B2 B3 60.57(13) . . ?
C14 B2 B1 58.68(11) . . ?
B7 B2 B1 108.46(16) . . ?
B3 B2 B1 59.95(13) . . ?
C14 B2 B6 59.29(11) . . ?
B7 B2 B6 59.86(12) . . ?
B3 B2 B6 108.04(15) . . ?
B1 B2 B6 107.74(15) . . ?
C14 B2 H2 123.9 . . ?
B7 B2 H2 121.7 . . ?
B3 B2 H2 122.1 . . ?
B1 B2 H2 121.7 . . ?
B6 B2 H2 121.7 . . ?
C10 C1 C2 119.53(17) . . ?
C10 C1 H1A 120.2 . . ?
C2 C1 H1A 120.2 . . ?
C14 B1 B4 105.65(15) . . ?
C14 B1 B5 59.14(11) . . ?
B4 B1 B5 59.59(12) . . ?
C14 B1 B3 105.52(15) . . ?
B4 B1 B3 60.28(13) . . ?
B5 B1 B3 107.67(16) . . ?
C14 B1 B2 58.54(11) . . ?
B4 B1 B2 107.93(16) . . ?
B5 B1 B2 107.29(15) . . ?
B3 B1 B2 60.00(13) . . ?
C14 B1 H1 124.0 . . ?
B4 B1 H1 122.1 . . ?
B5 B1 H1 122.0 . . ?
B3 B1 H1 122.1 . . ?
B2 B1 H1 121.9 . . ?
C4 C3 C2 121.24(17) . . ?
C4 C3 H3A 119.4 . . ?
C2 C3 H3A 119.4 . . ?
B1 B3 B2 60.04(12) . . ?
B1 B3 B8 107.98(16) . . ?
B2 B3 B8 107.80(15) . . ?
B1 B3 B4 59.75(13) . . ?
B2 B3 B4 107.55(15) . . ?
B8 B3 B4 59.98(13) . . ?
B1 B3 B7 107.66(15) . . ?
B2 B3 B7 59.47(12) . . ?
B8 B3 B7 60.24(13) . . ?
B4 B3 B7 107.76(16) . . ?
B1 B3 H3 121.8 . . ?
B2 B3 H3 122.0 . . ?
B8 B3 H3 121.6 . . ?
B4 B3 H3 122.0 . . ?
B7 B3 H3 121.9 . . ?
C11 C4 C3 118.90(17) . . ?
C11 C4 H4A 120.6 . . ?
C3 C4 H4A 120.6 . . ?
B5 B4 B9 59.86(12) . . ?
B5 B4 B1 60.29(12) . . ?
B9 B4 B1 108.23(15) . . ?
B5 B4 B8 107.91(15) . . ?
B9 B4 B8 60.02(13) . . ?
B1 B4 B8 108.09(16) . . ?
B5 B4 B3 107.98(15) . . ?
B9 B4 B3 107.88(16) . . ?
B1 B4 B3 59.97(13) . . ?
B8 B4 B3 59.90(13) . . ?
B5 B4 H4 121.7 . . ?
B9 B4 H4 121.7 . . ?
B1 B4 H4 121.5 . . ?
B8 B4 H4 121.8 . . ?
B3 B4 H4 121.8 . . ?
C6 C5 C12 118.3(2) . . ?
C6 C5 H5A 120.9 . . ?
C12 C5 H5A 120.9 . . ?
C14 B5 C15 59.52(10) . . ?
C14 B5 B4 105.54(15) . . ?
C15 B5 B4 106.34(15) . . ?
C14 B5 B9 106.31(15) . . ?
C15 B5 B9 58.86(11) . . ?
B4 B5 B9 60.30(12) . . ?
C14 B5 B1 58.47(11) . . ?
C15 B5 B1 106.84(15) . . ?
B4 B5 B1 60.12(12) . . ?
B9 B5 B1 108.43(16) . . ?
C14 B5 H5 123.5 . . ?
C15 B5 H5 122.8 . . ?
B4 B5 H5 122.5 . . ?
B9 B5 H5 121.8 . . ?
B1 B5 H5 121.8 . . ?
C5 C6 C7 120.7(2) . . ?
C5 C6 H6A 119.6 . . ?
C7 C6 H6A 119.6 . . ?
C15 B6 C14 59.45(11) . . ?
C15 B6 B10 59.10(12) . . ?
C14 B6 B10 106.18(15) . . ?
C15 B6 B7 106.34(15) . . ?
C14 B6 B7 105.25(15) . . ?
B10 B6 B7 60.05(13) . . ?
C15 B6 B2 106.48(14) . . ?
C14 B6 B2 58.25(11) . . ?
B10 B6 B2 107.77(15) . . ?
B7 B6 B2 59.79(13) . . ?
C15 B6 H6 122.7 . . ?
C14 B6 H6 123.6 . . ?
B10 B6 H6 122.0 . . ?
B7 B6 H6 122.7 . . ?
B2 B6 H6 122.3 . . ?
C8 C7 C6 120.94(19) . . ?
C8 C7 H7A 119.5 . . ?
C6 C7 H7A 119.5 . . ?
B2 B7 B6 60.34(12) . . ?
B2 B7 B10 108.12(16) . . ?
B6 B7 B10 59.94(12) . . ?
B2 B7 B3 59.96(13) . . ?
B6 B7 B3 107.94(15) . . ?
B10 B7 B3 107.42(16) . . ?
B2 B7 B8 107.68(16) . . ?
B6 B7 B8 107.57(16) . . ?
B10 B7 B8 59.63(13) . . ?
B3 B7 B8 59.59(13) . . ?
B2 B7 H7 121.5 . . ?
B6 B7 H7 121.7 . . ?
B10 B7 H7 121.9 . . ?
B3 B7 H7 122.0 . . ?
B8 B7 H7 122.2 . . ?
C7 C8 C13 118.8(2) . . ?
C7 C8 H8A 120.6 . . ?
C13 C8 H8A 120.6 . . ?
B10 B8 B9 59.61(13) . . ?
B10 B8 B3 107.90(15) . . ?
B9 B8 B3 107.87(16) . . ?
B10 B8 B4 107.49(16) . . ?
B9 B8 B4 59.77(13) . . ?
B3 B8 B4 60.13(13) . . ?
B10 B8 B7 59.65(13) . . ?
B9 B8 B7 107.30(15) . . ?
B3 B8 B7 60.17(13) . . ?
B4 B8 B7 107.82(16) . . ?
B10 B8 H8 122.1 . . ?
B9 B8 H8 122.1 . . ?
B3 B8 H8 121.5 . . ?
B4 B8 H8 121.9 . . ?
B7 B8 H8 122.0 . . ?
C13 C9 C10 100.84(15) . . ?
C13 C9 C26 111.57(15) . . ?
C10 C9 C26 111.66(15) . . ?
C13 C9 C27 111.30(16) . . ?
C10 C9 C27 110.52(15) . . ?
C26 C9 C27 110.60(17) . . ?
C15 B9 B10 59.37(12) . . ?
C15 B9 B5 59.37(11) . . ?
B10 B9 B5 108.04(15) . . ?
C15 B9 B4 106.37(15) . . ?
B10 B9 B4 108.18(16) . . ?
B5 B9 B4 59.84(12) . . ?
C15 B9 B8 106.47(15) . . ?
B10 B9 B8 60.04(13) . . ?
B5 B9 B8 108.05(16) . . ?
B4 B9 B8 60.21(13) . . ?
C15 B9 H9 123.2 . . ?
B10 B9 H9 121.5 . . ?
B5 B9 H9 121.7 . . ?
B4 B9 H9 122.0 . . ?
B8 B9 H9 121.9 . . ?
C1 C10 C11 120.89(16) . . ?
C1 C10 C9 128.12(17) . . ?
C11 C10 C9 110.99(15) . . ?
C15 B10 B9 58.89(12) . . ?
C15 B10 B6 59.08(12) . . ?
B9 B10 B6 107.74(15) . . ?
C15 B10 B8 106.34(15) . . ?
B9 B10 B8 60.35(13) . . ?
B6 B10 B8 108.48(16) . . ?
C15 B10 B7 106.30(15) . . ?
B9 B10 B7 108.74(16) . . ?
B6 B10 B7 60.01(12) . . ?
B8 B10 B7 60.72(13) . . ?
C15 B10 H10 123.7 . . ?
B9 B10 H10 121.5 . . ?
B6 B10 H10 121.7 . . ?
B8 B10 H10 121.5 . . ?
B7 B10 H10 121.6 . . ?
C4 C11 C10 120.21(16) . . ?
C4 C11 C12 131.38(17) . . ?
C10 C11 C12 108.40(16) . . ?
C13 C12 C5 121.09(17) . . ?
C13 C12 C11 108.11(16) . . ?
C5 C12 C11 130.79(18) . . ?
C8 C13 C12 120.19(18) . . ?
C8 C13 C9 128.20(18) . . ?
C12 C13 C9 111.60(15) . . ?
C2 C14 B2 119.67(15) . . ?
C2 C14 B1 120.46(15) . . ?
B2 C14 B1 62.78(12) . . ?
C2 C14 C15 119.83(14) . . ?
B2 C14 C15 110.42(14) . . ?
B1 C14 C15 110.60(13) . . ?
C2 C14 B5 119.28(15) . . ?
B2 C14 B5 113.33(14) . . ?
B1 C14 B5 62.39(12) . . ?
C15 C14 B5 60.30(11) . . ?
C2 C14 B6 117.67(14) . . ?
B2 C14 B6 62.45(12) . . ?
B1 C14 B6 113.61(15) . . ?
C15 C14 B6 60.18(11) . . ?
B5 C14 B6 111.52(14) . . ?
C14 C15 B9 109.13(13) . . ?
C14 C15 B6 60.36(11) . . ?
B9 C15 B6 112.28(15) . . ?
C14 C15 B10 109.03(14) . . ?
B9 C15 B10 61.74(12) . . ?
B6 C15 B10 61.82(12) . . ?
C14 C15 B5 60.18(10) . . ?
B9 C15 B5 61.77(12) . . ?
B6 C15 B5 111.57(14) . . ?
B10 C15 B5 111.90(14) . . ?
C14 C15 Si28 121.74(11) . . ?
B9 C15 Si28 119.86(12) . . ?
B6 C15 Si28 119.37(12) . . ?
B10 C15 Si28 120.55(12) . . ?
B5 C15 Si28 118.82(13) . . ?
C9 C26 H26A 109.5 . . ?
C9 C26 H26B 109.5 . . ?
H26A C26 H26B 109.5 . . ?
C9 C26 H26C 109.5 . . ?
H26A C26 H26C 109.5 . . ?
H26B C26 H26C 109.5 . . ?
C9 C27 H27A 109.5 . . ?
C9 C27 H27B 109.5 . . ?
H27A C27 H27B 109.5 . . ?
C9 C27 H27C 109.5 . . ?
H27A C27 H27C 109.5 . . ?
H27B C27 H27C 109.5 . . ?
C41 Si28 C29 121.4(8) . . ?
C29 Si28 C31 106.7(3) . . ?
C41 Si28 C30 98.9(8) . . ?
C29 Si28 C30 109.78(13) . . ?
C31 Si28 C30 112.8(3) . . ?
C41 Si28 C15 105.5(7) . . ?
C29 Si28 C15 111.79(9) . . ?
C31 Si28 C15 107.5(2) . . ?
C30 Si28 C15 108.31(10) . . ?
Si28 C29 H29A 109.5 . . ?
Si28 C29 H29B 109.5 . . ?
H29A C29 H29B 109.5 . . ?
Si28 C29 H29C 109.5 . . ?
H29A C29 H29C 109.5 . . ?
H29B C29 H29C 109.5 . . ?
Si28 C30 H30A 109.5 . . ?
Si28 C30 H30B 109.5 . . ?
H30A C30 H30B 109.5 . . ?
Si28 C30 H30C 109.5 . . ?
H30A C30 H30C 109.5 . . ?
H30B C30 H30C 109.5 . . ?
C32 C31 Si28 115.6(3) . . ?
C32 C31 H31A 108.4 . . ?
Si28 C31 H31A 108.4 . . ?
C32 C31 H31B 108.4 . . ?
Si28 C31 H31B 108.4 . . ?
H31A C31 H31B 107.5 . . ?
C31 C32 H32A 109.5 . . ?
C31 C32 H32B 109.5 . . ?
H32A C32 H32B 109.5 . . ?
C31 C32 H32C 109.5 . . ?
H32A C32 H32C 109.5 . . ?
H32B C32 H32C 109.5 . . ?
C42 C41 Si28 111.2(12) . . ?
C42 C41 H41A 109.4 . . ?
Si28 C41 H41A 109.4 . . ?
C42 C41 H41B 109.4 . . ?
Si28 C41 H41B 109.4 . . ?
H41A C41 H41B 108.0 . . ?
C41 C42 H42A 109.5 . . ?
C41 C42 H42B 109.5 . . ?
H42A C42 H42B 109.5 . . ?
C41 C42 H42C 109.5 . . ?
H42A C42 H42C 109.5 . . ?
H42B C42 H42C 109.5 . . ?

loop_
_geom_bond_atom_site_label_1
_geom_bond_atom_site_label_2
_geom_bond_distance
_geom_bond_site_symmetry_2
_geom_bond_publ_flag
C2 C3 1.399(3) . ?
C2 C1 1.402(2) . ?
C2 C14 1.507(2) . ?
B2 C14 1.707(3) . ?
B2 B7 1.770(3) . ?
B2 B3 1.779(3) . ?
B2 B1 1.780(3) . ?
B2 B6 1.780(3) . ?
B2 H2 1.1200 . ?
C1 C10 1.377(2) . ?
C1 H1A 0.9500 . ?
B1 C14 1.710(3) . ?
B1 B4 1.774(3) . ?
B1 B5 1.777(3) . ?
B1 B3 1.778(3) . ?
B1 H1 1.1200 . ?
C3 C4 1.392(3) . ?
C3 H3A 0.9500 . ?
B3 B8 1.779(3) . ?
B3 B4 1.783(3) . ?
B3 B7 1.790(3) . ?
B3 H3 1.1200 . ?
C4 C11 1.386(3) . ?
C4 H4A 0.9500 . ?
B4 B5 1.765(3) . ?
B4 B9 1.773(3) . ?
B4 B8 1.781(3) . ?
B4 H4 1.1200 . ?
C5 C6 1.387(3) . ?
C5 C12 1.395(3) . ?
C5 H5A 0.9500 . ?
B5 C14 1.722(3) . ?
B5 C15 1.724(3) . ?
B5 B9 1.765(3) . ?
B5 H5 1.1200 . ?
C6 C7 1.389(3) . ?
C6 H6A 0.9500 . ?
B6 C15 1.723(3) . ?
B6 C14 1.726(3) . ?
B6 B10 1.770(3) . ?
B6 B7 1.771(3) . ?
B6 H6 1.1200 . ?
C7 C8 1.388(3) . ?
C7 H7A 0.9500 . ?
B7 B10 1.772(3) . ?
B7 B8 1.791(3) . ?
B7 H7 1.1200 . ?
C8 C13 1.390(3) . ?
C8 H8A 0.9500 . ?
B8 B10 1.772(3) . ?
B8 B9 1.777(3) . ?
B8 H8 1.1200 . ?
C9 C13 1.524(3) . ?
C9 C10 1.524(2) . ?
C9 C26 1.529(3) . ?
C9 C27 1.537(2) . ?
B9 C15 1.715(3) . ?
B9 B10 1.764(3) . ?
B9 H9 1.1200 . ?
C10 C11 1.401(3) . ?
B10 C15 1.723(3) . ?
B10 H10 1.1200 . ?
C11 C12 1.474(2) . ?
C12 C13 1.392(3) . ?
C14 C15 1.710(2) . ?
C15 Si28 1.9368(18) . ?
C26 H26A 0.9800 . ?
C26 H26B 0.9800 . ?
C26 H26C 0.9800 . ?
C27 H27A 0.9800 . ?
C27 H27B 0.9800 . ?
C27 H27C 0.9800 . ?
Si28 C41 1.82(2) . ?
Si28 C29 1.855(2) . ?
Si28 C31 1.865(6) . ?
Si28 C30 1.867(3) . ?
C29 H29A 0.9800 . ?
C29 H29B 0.9800 . ?
C29 H29C 0.9800 . ?
C30 H30A 0.9800 . ?
C30 H30B 0.9800 . ?
C30 H30C 0.9800 . ?
C31 C32 1.539(6) . ?
C31 H31A 0.9900 . ?
C31 H31B 0.9900 . ?
C32 H32A 0.9800 . ?
C32 H32B 0.9800 . ?
C32 H32C 0.9800 . ?
C41 C42 1.53(2) . ?
C41 H41A 0.9900 . ?
C41 H41B 0.9900 . ?
C42 H42A 0.9800 . ?
C42 H42B 0.9800 . ?
C42 H42C 0.9800 . ?

loop_
_geom_torsion_atom_site_label_1
_geom_torsion_atom_site_label_2
_geom_torsion_atom_site_label_3
_geom_torsion_atom_site_label_4
_geom_torsion
_geom_torsion_site_symmetry_1
_geom_torsion_site_symmetry_2
_geom_torsion_site_symmetry_3
_geom_torsion_site_symmetry_4
_geom_torsion_publ_flag
C3 C2 C1 C10 -0.3(3) . . . . ?
C14 C2 C1 C10 -179.20(16) . . . . ?
B7 B2 B1 C14 -98.02(16) . . . . ?
B3 B2 B1 C14 -135.68(16) . . . . ?
B6 B2 B1 C14 -34.69(13) . . . . ?
C14 B2 B1 B4 97.73(16) . . . . ?
B7 B2 B1 B4 -0.3(2) . . . . ?
B3 B2 B1 B4 -37.95(15) . . . . ?
B6 B2 B1 B4 63.04(18) . . . . ?
C14 B2 B1 B5 34.89(13) . . . . ?
B7 B2 B1 B5 -63.13(19) . . . . ?
B3 B2 B1 B5 -100.79(17) . . . . ?
B6 B2 B1 B5 0.2(2) . . . . ?
C14 B2 B1 B3 135.68(16) . . . . ?
B7 B2 B1 B3 37.66(15) . . . . ?
B6 B2 B1 B3 100.99(16) . . . . ?
C1 C2 C3 C4 0.3(3) . . . . ?
C14 C2 C3 C4 179.13(16) . . . . ?
C14 B1 B3 B2 38.21(14) . . . . ?
B4 B1 B3 B2 137.64(16) . . . . ?
B5 B1 B3 B2 100.16(16) . . . . ?
C14 B1 B3 B8 -62.39(19) . . . . ?
B4 B1 B3 B8 37.04(15) . . . . ?
B5 B1 B3 B8 -0.4(2) . . . . ?
B2 B1 B3 B8 -100.60(17) . . . . ?
C14 B1 B3 B4 -99.43(16) . . . . ?
B5 B1 B3 B4 -37.48(14) . . . . ?
B2 B1 B3 B4 -137.64(16) . . . . ?
C14 B1 B3 B7 1.2(2) . . . . ?
B4 B1 B3 B7 100.66(17) . . . . ?
B5 B1 B3 B7 63.18(19) . . . . ?
B2 B1 B3 B7 -36.98(15) . . . . ?
C14 B2 B3 B1 -38.29(14) . . . . ?
B7 B2 B3 B1 -138.28(16) . . . . ?
B6 B2 B3 B1 -100.47(16) . . . . ?
C14 B2 B3 B8 62.61(19) . . . . ?
B7 B2 B3 B8 -37.38(16) . . . . ?
B1 B2 B3 B8 100.90(17) . . . . ?
B6 B2 B3 B8 0.4(2) . . . . ?
C14 B2 B3 B4 -0.7(2) . . . . ?
B7 B2 B3 B4 -100.66(18) . . . . ?
B1 B2 B3 B4 37.62(15) . . . . ?
B6 B2 B3 B4 -62.8(2) . . . . ?
C14 B2 B3 B7 99.99(16) . . . . ?
B1 B2 B3 B7 138.28(16) . . . . ?
B6 B2 B3 B7 37.81(15) . . . . ?
C2 C3 C4 C11 -0.6(3) . . . . ?
C14 B1 B4 B5 -38.55(14) . . . . ?
B3 B1 B4 B5 -137.76(16) . . . . ?
B2 B1 B4 B5 -99.92(16) . . . . ?
C14 B1 B4 B9 -1.3(2) . . . . ?
B5 B1 B4 B9 37.21(15) . . . . ?
B3 B1 B4 B9 -100.55(17) . . . . ?
B2 B1 B4 B9 -62.7(2) . . . . ?
C14 B1 B4 B8 62.18(19) . . . . ?
B5 B1 B4 B8 100.73(16) . . . . ?
B3 B1 B4 B8 -37.03(15) . . . . ?
B2 B1 B4 B8 0.8(2) . . . . ?
C14 B1 B4 B3 99.21(16) . . . . ?
B5 B1 B4 B3 137.76(16) . . . . ?
B2 B1 B4 B3 37.83(15) . . . . ?
B1 B3 B4 B5 37.87(14) . . . . ?
B2 B3 B4 B5 0.1(2) . . . . ?
B8 B3 B4 B5 -100.70(17) . . . . ?
B7 B3 B4 B5 -62.61(19) . . . . ?
B1 B3 B4 B9 101.14(16) . . . . ?
B2 B3 B4 B9 63.38(19) . . . . ?
B8 B3 B4 B9 -37.43(14) . . . . ?
B7 B3 B4 B9 0.7(2) . . . . ?
B2 B3 B4 B1 -37.75(15) . . . . ?
B8 B3 B4 B1 -138.57(16) . . . . ?
B7 B3 B4 B1 -100.49(16) . . . . ?
B1 B3 B4 B8 138.57(16) . . . . ?
B2 B3 B4 B8 100.82(17) . . . . ?
B7 B3 B4 B8 38.08(15) . . . . ?
B9 B4 B5 C14 -100.19(15) . . . . ?
B1 B4 B5 C14 38.20(13) . . . . ?
B8 B4 B5 C14 -62.83(18) . . . . ?
B3 B4 B5 C14 0.5(2) . . . . ?
B9 B4 B5 C15 -38.03(14) . . . . ?
B1 B4 B5 C15 100.35(15) . . . . ?
B8 B4 B5 C15 -0.7(2) . . . . ?
B3 B4 B5 C15 62.62(19) . . . . ?
B1 B4 B5 B9 138.39(16) . . . . ?
B8 B4 B5 B9 37.35(15) . . . . ?
B3 B4 B5 B9 100.66(17) . . . . ?
B9 B4 B5 B1 -138.39(16) . . . . ?
B8 B4 B5 B1 -101.03(17) . . . . ?
B3 B4 B5 B1 -37.73(15) . . . . ?
B4 B1 B5 C14 -135.65(16) . . . . ?
B3 B1 B5 C14 -97.87(16) . . . . ?
B2 B1 B5 C14 -34.63(13) . . . . ?
C14 B1 B5 C15 36.15(13) . . . . ?
B4 B1 B5 C15 -99.50(16) . . . . ?
B3 B1 B5 C15 -61.72(18) . . . . ?
B2 B1 B5 C15 1.52(19) . . . . ?
C14 B1 B5 B4 135.65(16) . . . . ?
B3 B1 B5 B4 37.79(15) . . . . ?
B2 B1 B5 B4 101.02(17) . . . . ?
C14 B1 B5 B9 98.21(15) . . . . ?
B4 B1 B5 B9 -37.45(14) . . . . ?
B3 B1 B5 B9 0.34(19) . . . . ?
B2 B1 B5 B9 63.57(18) . . . . ?
C12 C5 C6 C7 0.7(3) . . . . ?
C14 B2 B6 C15 -36.27(13) . . . . ?
B7 B2 B6 C15 99.64(16) . . . . ?
B3 B2 B6 C15 61.51(18) . . . . ?
B1 B2 B6 C15 -1.83(19) . . . . ?
B7 B2 B6 C14 135.90(15) . . . . ?
B3 B2 B6 C14 97.78(16) . . . . ?
B1 B2 B6 C14 34.44(13) . . . . ?
C14 B2 B6 B10 -98.39(16) . . . . ?
B7 B2 B6 B10 37.52(15) . . . . ?
B3 B2 B6 B10 -0.6(2) . . . . ?
B1 B2 B6 B10 -63.95(19) . . . . ?
C14 B2 B6 B7 -135.90(16) . . . . ?
B3 B2 B6 B7 -38.13(15) . . . . ?
B1 B2 B6 B7 -101.47(17) . . . . ?
C5 C6 C7 C8 -0.7(3) . . . . ?
C14 B2 B7 B6 38.52(14) . . . . ?
B3 B2 B7 B6 137.62(16) . . . . ?
B1 B2 B7 B6 100.23(16) . . . . ?
C14 B2 B7 B10 1.0(2) . . . . ?
B3 B2 B7 B10 100.06(17) . . . . ?
B1 B2 B7 B10 62.67(19) . . . . ?
B6 B2 B7 B10 -37.56(15) . . . . ?
C14 B2 B7 B3 -99.10(16) . . . . ?
B1 B2 B7 B3 -37.39(15) . . . . ?
B6 B2 B7 B3 -137.62(16) . . . . ?
C14 B2 B7 B8 -62.04(19) . . . . ?
B3 B2 B7 B8 37.06(15) . . . . ?
B1 B2 B7 B8 -0.3(2) . . . . ?
B6 B2 B7 B8 -100.56(17) . . . . ?
C15 B6 B7 B2 -99.86(15) . . . . ?
C14 B6 B7 B2 -37.83(14) . . . . ?
B10 B6 B7 B2 -137.99(16) . . . . ?
C15 B6 B7 B10 38.12(14) . . . . ?
C14 B6 B7 B10 100.15(16) . . . . ?
B2 B6 B7 B10 137.99(16) . . . . ?
C15 B6 B7 B3 -62.03(19) . . . . ?
C14 B6 B7 B3 0.0(2) . . . . ?
B10 B6 B7 B3 -100.16(17) . . . . ?
B2 B6 B7 B3 37.83(15) . . . . ?
C15 B6 B7 B8 0.9(2) . . . . ?
C14 B6 B7 B8 62.90(18) . . . . ?
B10 B6 B7 B8 -37.26(15) . . . . ?
B2 B6 B7 B8 100.73(17) . . . . ?
B1 B3 B7 B2 37.23(15) . . . . ?
B8 B3 B7 B2 138.25(17) . . . . ?
B4 B3 B7 B2 100.29(17) . . . . ?
B1 B3 B7 B6 -0.8(2) . . . . ?
B2 B3 B7 B6 -38.00(15) . . . . ?
B8 B3 B7 B6 100.25(17) . . . . ?
B4 B3 B7 B6 62.3(2) . . . . ?
B1 B3 B7 B10 -64.01(19) . . . . ?
B2 B3 B7 B10 -101.25(16) . . . . ?
B8 B3 B7 B10 37.01(15) . . . . ?
B4 B3 B7 B10 -1.0(2) . . . . ?
B1 B3 B7 B8 -101.02(17) . . . . ?
B2 B3 B7 B8 -138.25(17) . . . . ?
B4 B3 B7 B8 -37.96(15) . . . . ?
C6 C7 C8 C13 0.0(3) . . . . ?
B1 B3 B8 B10 63.4(2) . . . . ?
B2 B3 B8 B10 -0.1(2) . . . . ?
B4 B3 B8 B10 100.29(17) . . . . ?
B7 B3 B8 B10 -37.13(15) . . . . ?
B1 B3 B8 B9 0.4(2) . . . . ?
B2 B3 B8 B9 -63.1(2) . . . . ?
B4 B3 B8 B9 37.32(14) . . . . ?
B7 B3 B8 B9 -100.10(16) . . . . ?
B1 B3 B8 B4 -36.94(14) . . . . ?
B2 B3 B8 B4 -100.38(17) . . . . ?
B7 B3 B8 B4 -137.42(16) . . . . ?
B1 B3 B8 B7 100.48(17) . . . . ?
B2 B3 B8 B7 37.04(15) . . . . ?
B4 B3 B8 B7 137.42(16) . . . . ?
B5 B4 B8 B10 -0.2(2) . . . . ?
B9 B4 B8 B10 37.11(15) . . . . ?
B1 B4 B8 B10 -63.9(2) . . . . ?
B3 B4 B8 B10 -100.99(17) . . . . ?
B5 B4 B8 B9 -37.28(14) . . . . ?
B1 B4 B8 B9 -101.04(16) . . . . ?
B3 B4 B8 B9 -138.10(16) . . . . ?
B5 B4 B8 B3 100.81(17) . . . . ?
B9 B4 B8 B3 138.10(16) . . . . ?
B1 B4 B8 B3 37.06(15) . . . . ?
B5 B4 B8 B7 62.7(2) . . . . ?
B9 B4 B8 B7 100.03(16) . . . . ?
B1 B4 B8 B7 -1.0(2) . . . . ?
B3 B4 B8 B7 -38.07(15) . . . . ?
B2 B7 B8 B10 101.04(17) . . . . ?
B6 B7 B8 B10 37.39(15) . . . . ?
B3 B7 B8 B10 138.27(17) . . . . ?
B2 B7 B8 B9 63.8(2) . . . . ?
B6 B7 B8 B9 0.2(2) . . . . ?
B10 B7 B8 B9 -37.21(15) . . . . ?
B3 B7 B8 B9 101.06(17) . . . . ?
B2 B7 B8 B3 -37.23(15) . . . . ?
B6 B7 B8 B3 -100.88(17) . . . . ?
B10 B7 B8 B3 -138.27(17) . . . . ?
B2 B7 B8 B4 0.8(2) . . . . ?
B6 B7 B8 B4 -62.83(19) . . . . ?
B10 B7 B8 B4 -100.22(17) . . . . ?
B3 B7 B8 B4 38.05(15) . . . . ?
C14 B5 B9 C15 -37.42(13) . . . . ?
B4 B5 B9 C15 -136.31(16) . . . . ?
B1 B5 B9 C15 -98.94(15) . . . . ?
C14 B5 B9 B10 -2.08(19) . . . . ?
C15 B5 B9 B10 35.34(14) . . . . ?
B4 B5 B9 B10 -100.97(17) . . . . ?
B1 B5 B9 B10 -63.60(18) . . . . ?
C14 B5 B9 B4 98.89(16) . . . . ?
C15 B5 B9 B4 136.31(16) . . . . ?
B1 B5 B9 B4 37.37(14) . . . . ?
C14 B5 B9 B8 61.42(18) . . . . ?
C15 B5 B9 B8 98.84(16) . . . . ?
B4 B5 B9 B8 -37.47(15) . . . . ?
B1 B5 B9 B8 -0.10(19) . . . . ?
B5 B4 B9 C15 38.28(14) . . . . ?
B1 B4 B9 C15 0.9(2) . . . . ?
B8 B4 B9 C15 -99.92(17) . . . . ?
B3 B4 B9 C15 -62.54(19) . . . . ?
B5 B4 B9 B10 100.73(16) . . . . ?
B1 B4 B9 B10 63.34(19) . . . . ?
B8 B4 B9 B10 -37.47(15) . . . . ?
B3 B4 B9 B10 -0.1(2) . . . . ?
B1 B4 B9 B5 -37.39(15) . . . . ?
B8 B4 B9 B5 -138.20(16) . . . . ?
B3 B4 B9 B5 -100.82(17) . . . . ?
B5 B4 B9 B8 138.20(16) . . . . ?
B1 B4 B9 B8 100.81(17) . . . . ?
B3 B4 B9 B8 37.38(15) . . . . ?
B10 B8 B9 C15 -38.40(14) . . . . ?
B3 B8 B9 C15 62.28(19) . . . . ?
B4 B8 B9 C15 99.76(16) . . . . ?
B7 B8 B9 C15 -1.2(2) . . . . ?
B3 B8 B9 B10 100.68(17) . . . . ?
B4 B8 B9 B10 138.15(16) . . . . ?
B7 B8 B9 B10 37.23(15) . . . . ?
B10 B8 B9 B5 -100.85(16) . . . . ?
B3 B8 B9 B5 -0.2(2) . . . . ?
B4 B8 B9 B5 37.31(14) . . . . ?
B7 B8 B9 B5 -63.62(19) . . . . ?
B10 B8 B9 B4 -138.15(16) . . . . ?
B3 B8 B9 B4 -37.48(15) . . . . ?
B7 B8 B9 B4 -100.93(17) . . . . ?
C2 C1 C10 C11 0.7(3) . . . . ?
C2 C1 C10 C9 -178.87(16) . . . . ?
C13 C9 C10 C1 -178.38(17) . . . . ?
C26 C9 C10 C1 -59.8(2) . . . . ?
C27 C9 C10 C1 63.8(2) . . . . ?
C13 C9 C10 C11 1.99(18) . . . . ?
C26 C9 C10 C11 120.60(18) . . . . ?
C27 C9 C10 C11 -115.83(18) . . . . ?
B5 B9 B10 C15 -35.34(13) . . . . ?
B4 B9 B10 C15 -98.65(16) . . . . ?
B8 B9 B10 C15 -136.19(16) . . . . ?
C15 B9 B10 B6 34.60(14) . . . . ?
B5 B9 B10 B6 -0.7(2) . . . . ?
B4 B9 B10 B6 -64.04(19) . . . . ?
B8 B9 B10 B6 -101.59(17) . . . . ?
C15 B9 B10 B8 136.19(16) . . . . ?
B5 B9 B10 B8 100.85(17) . . . . ?
B4 B9 B10 B8 37.55(15) . . . . ?
C15 B9 B10 B7 98.14(16) . . . . ?
B5 B9 B10 B7 62.79(19) . . . . ?
B4 B9 B10 B7 -0.5(2) . . . . ?
B8 B9 B10 B7 -38.06(15) . . . . ?
C14 B6 B10 C15 37.77(13) . . . . ?
B7 B6 B10 C15 136.34(16) . . . . ?
B2 B6 B10 C15 98.94(15) . . . . ?
C15 B6 B10 B9 -34.52(14) . . . . ?
C14 B6 B10 B9 3.2(2) . . . . ?
B7 B6 B10 B9 101.81(17) . . . . ?
B2 B6 B10 B9 64.41(19) . . . . ?
C15 B6 B10 B8 -98.38(17) . . . . ?
C14 B6 B10 B8 -60.6(2) . . . . ?
B7 B6 B10 B8 37.96(16) . . . . ?
B2 B6 B10 B8 0.6(2) . . . . ?
C15 B6 B10 B7 -136.34(16) . . . . ?
C14 B6 B10 B7 -98.56(16) . . . . ?
B2 B6 B10 B7 -37.40(15) . . . . ?
B9 B8 B10 C15 38.14(14) . . . . ?
B3 B8 B10 C15 -62.5(2) . . . . ?
B4 B8 B10 C15 1.0(2) . . . . ?
B7 B8 B10 C15 -99.84(16) . . . . ?
B3 B8 B10 B9 -100.63(17) . . . . ?
B4 B8 B10 B9 -37.18(15) . . . . ?
B7 B8 B10 B9 -137.98(16) . . . . ?
B9 B8 B10 B6 100.33(17) . . . . ?
B3 B8 B10 B6 -0.3(2) . . . . ?
B4 B8 B10 B6 63.2(2) . . . . ?
B7 B8 B10 B6 -37.65(15) . . . . ?
B9 B8 B10 B7 137.98(16) . . . . ?
B3 B8 B10 B7 37.36(15) . . . . ?
B4 B8 B10 B7 100.80(17) . . . . ?
B2 B7 B10 C15 -0.4(2) . . . . ?
B6 B7 B10 C15 -38.11(14) . . . . ?
B3 B7 B10 C15 62.92(18) . . . . ?
B8 B7 B10 C15 99.91(16) . . . . ?
B2 B7 B10 B9 -62.39(19) . . . . ?
B6 B7 B10 B9 -100.12(16) . . . . ?
B3 B7 B10 B9 0.9(2) . . . . ?
B8 B7 B10 B9 37.90(15) . . . . ?
B2 B7 B10 B6 37.73(14) . . . . ?
B3 B7 B10 B6 101.03(16) . . . . ?
B8 B7 B10 B6 138.02(16) . . . . ?
B2 B7 B10 B8 -100.29(17) . . . . ?
B6 B7 B10 B8 -138.02(16) . . . . ?
B3 B7 B10 B8 -36.99(15) . . . . ?
C3 C4 C11 C10 1.0(3) . . . . ?
C3 C4 C11 C12 -177.65(18) . . . . ?
C1 C10 C11 C4 -1.1(3) . . . . ?
C9 C10 C11 C4 178.59(15) . . . . ?
C1 C10 C11 C12 177.86(15) . . . . ?
C9 C10 C11 C12 -2.5(2) . . . . ?
C6 C5 C12 C13 0.1(3) . . . . ?
C6 C5 C12 C11 178.61(18) . . . . ?
C4 C11 C12 C13 -179.30(18) . . . . ?
C10 C11 C12 C13 1.9(2) . . . . ?
C4 C11 C12 C5 2.0(3) . . . . ?
C10 C11 C12 C5 -176.74(18) . . . . ?
C7 C8 C13 C12 0.8(3) . . . . ?
C7 C8 C13 C9 -178.07(18) . . . . ?
C5 C12 C13 C8 -0.8(3) . . . . ?
C11 C12 C13 C8 -179.64(16) . . . . ?
C5 C12 C13 C9 178.19(16) . . . . ?
C11 C12 C13 C9 -0.6(2) . . . . ?
C10 C9 C13 C8 178.15(18) . . . . ?
C26 C9 C13 C8 59.5(2) . . . . ?
C27 C9 C13 C8 -64.6(2) . . . . ?
C10 C9 C13 C12 -0.77(19) . . . . ?
C26 C9 C13 C12 -119.45(17) . . . . ?
C27 C9 C13 C12 116.48(18) . . . . ?
C3 C2 C14 B2 -139.02(18) . . . . ?
C1 C2 C14 B2 39.8(2) . . . . ?
C3 C2 C14 B1 -65.0(2) . . . . ?
C1 C2 C14 B1 113.82(19) . . . . ?
C3 C2 C14 C15 78.9(2) . . . . ?
C1 C2 C14 C15 -102.31(19) . . . . ?
C3 C2 C14 B5 8.3(2) . . . . ?
C1 C2 C14 B5 -172.84(15) . . . . ?
C3 C2 C14 B6 148.58(17) . . . . ?
C1 C2 C14 B6 -32.6(2) . . . . ?
B7 B2 C14 C2 -146.58(15) . . . . ?
B3 B2 C14 C2 150.18(16) . . . . ?
B1 B2 C14 C2 111.29(17) . . . . ?
B6 B2 C14 C2 -107.80(17) . . . . ?
B7 B2 C14 B1 102.12(16) . . . . ?
B3 B2 C14 B1 38.89(15) . . . . ?
B6 B2 C14 B1 140.91(15) . . . . ?
B7 B2 C14 C15 -1.21(19) . . . . ?
B3 B2 C14 C15 -64.45(17) . . . . ?
B1 B2 C14 C15 -103.34(15) . . . . ?
B6 B2 C14 C15 37.57(13) . . . . ?
B7 B2 C14 B5 64.25(18) . . . . ?
B3 B2 C14 B5 1.0(2) . . . . ?
B1 B2 C14 B5 -37.87(15) . . . . ?
B6 B2 C14 B5 103.04(15) . . . . ?
B7 B2 C14 B6 -38.79(14) . . . . ?
B3 B2 C14 B6 -102.02(16) . . . . ?
B1 B2 C14 B6 -140.91(15) . . . . ?
B4 B1 C14 C2 148.19(16) . . . . ?
B5 B1 C14 C2 109.43(18) . . . . ?
B3 B1 C14 C2 -148.98(16) . . . . ?
B2 B1 C14 C2 -110.07(18) . . . . ?
B4 B1 C14 B2 -101.74(17) . . . . ?
B5 B1 C14 B2 -140.49(15) . . . . ?
B3 B1 C14 B2 -38.90(14) . . . . ?
B4 B1 C14 C15 1.3(2) . . . . ?
B5 B1 C14 C15 -37.44(14) . . . . ?
B3 B1 C14 C15 64.15(18) . . . . ?
B2 B1 C14 C15 103.05(15) . . . . ?
B4 B1 C14 B5 38.76(14) . . . . ?
B3 B1 C14 B5 101.59(16) . . . . ?
B2 B1 C14 B5 140.49(15) . . . . ?
B4 B1 C14 B6 -64.14(19) . . . . ?
B5 B1 C14 B6 -102.90(16) . . . . ?
B3 B1 C14 B6 -1.3(2) . . . . ?
B2 B1 C14 B6 37.60(15) . . . . ?
C15 B5 C14 C2 109.67(16) . . . . ?
B4 B5 C14 C2 -150.24(15) . . . . ?
B9 B5 C14 C2 146.79(15) . . . . ?
B1 B5 C14 C2 -111.26(17) . . . . ?
C15 B5 C14 B2 -101.04(15) . . . . ?
B4 B5 C14 B2 -0.95(19) . . . . ?
B9 B5 C14 B2 -63.92(18) . . . . ?
B1 B5 C14 B2 38.03(15) . . . . ?
C15 B5 C14 B1 -139.07(15) . . . . ?
B4 B5 C14 B1 -38.98(14) . . . . ?
B9 B5 C14 B1 -101.95(16) . . . . ?
B4 B5 C14 C15 100.09(15) . . . . ?
B9 B5 C14 C15 37.12(13) . . . . ?
B1 B5 C14 C15 139.07(15) . . . . ?
C15 B5 C14 B6 -32.83(14) . . . . ?
B4 B5 C14 B6 67.25(17) . . . . ?
B9 B5 C14 B6 4.29(19) . . . . ?
B1 B5 C14 B6 106.24(16) . . . . ?
C15 B6 C14 C2 -110.29(16) . . . . ?
B10 B6 C14 C2 -147.90(16) . . . . ?
B7 B6 C14 C2 149.47(16) . . . . ?
B2 B6 C14 C2 110.91(17) . . . . ?
C15 B6 C14 B2 138.80(14) . . . . ?
B10 B6 C14 B2 101.19(16) . . . . ?
B7 B6 C14 B2 38.56(14) . . . . ?
C15 B6 C14 B1 101.07(15) . . . . ?
B10 B6 C14 B1 63.47(19) . . . . ?
B7 B6 C14 B1 0.8(2) . . . . ?
B2 B6 C14 B1 -37.73(15) . . . . ?
B10 B6 C14 C15 -37.61(13) . . . . ?
B7 B6 C14 C15 -100.24(15) . . . . ?
B2 B6 C14 C15 -138.80(14) . . . . ?
C15 B6 C14 B5 32.87(13) . . . . ?
B10 B6 C14 B5 -4.73(19) . . . . ?
B7 B6 C14 B5 -67.37(18) . . . . ?
B2 B6 C14 B5 -105.93(15) . . . . ?
C2 C14 C15 B9 -147.91(16) . . . . ?
B2 C14 C15 B9 66.78(18) . . . . ?
B1 C14 C15 B9 -0.80(19) . . . . ?
B5 C14 C15 B9 -39.13(14) . . . . ?
B6 C14 C15 B9 105.33(16) . . . . ?
C2 C14 C15 B6 106.76(17) . . . . ?
B2 C14 C15 B6 -38.55(14) . . . . ?
B1 C14 C15 B6 -106.12(16) . . . . ?
B5 C14 C15 B6 -144.46(15) . . . . ?
C2 C14 C15 B10 146.32(15) . . . . ?
B2 C14 C15 B10 1.01(18) . . . . ?
B1 C14 C15 B10 -66.56(18) . . . . ?
B5 C14 C15 B10 -104.89(15) . . . . ?
B6 C14 C15 B10 39.56(14) . . . . ?
C2 C14 C15 B5 -108.78(17) . . . . ?
B2 C14 C15 B5 105.91(15) . . . . ?
B1 C14 C15 B5 38.33(14) . . . . ?
B6 C14 C15 B5 144.46(15) . . . . ?
C2 C14 C15 Si28 -1.4(2) . . . . ?
B2 C14 C15 Si28 -146.70(13) . . . . ?
B1 C14 C15 Si28 145.72(13) . . . . ?
B5 C14 C15 Si28 107.39(15) . . . . ?
B6 C14 C15 Si28 -108.16(15) . . . . ?
B10 B9 C15 C14 -101.85(15) . . . . ?
B5 B9 C15 C14 38.42(14) . . . . ?
B4 B9 C15 C14 -0.1(2) . . . . ?
B8 B9 C15 C14 -63.14(18) . . . . ?
B10 B9 C15 B6 -36.91(15) . . . . ?
B5 B9 C15 B6 103.36(16) . . . . ?
B4 B9 C15 B6 64.86(19) . . . . ?
B8 B9 C15 B6 1.8(2) . . . . ?
B5 B9 C15 B10 140.27(16) . . . . ?
B4 B9 C15 B10 101.77(17) . . . . ?
B8 B9 C15 B10 38.71(15) . . . . ?
B10 B9 C15 B5 -140.27(16) . . . . ?
B4 B9 C15 B5 -38.50(15) . . . . ?
B8 B9 C15 B5 -101.56(17) . . . . ?
B10 B9 C15 Si28 110.90(15) . . . . ?
B5 B9 C15 Si28 -108.83(15) . . . . ?
B4 B9 C15 Si28 -147.32(13) . . . . ?
B8 B9 C15 Si28 149.62(14) . . . . ?
B10 B6 C15 C14 136.92(14) . . . . ?
B7 B6 C15 C14 98.35(15) . . . . ?
B2 B6 C15 C14 35.74(13) . . . . ?
C14 B6 C15 B9 -100.04(15) . . . . ?
B10 B6 C15 B9 36.88(15) . . . . ?
B7 B6 C15 B9 -1.68(19) . . . . ?
B2 B6 C15 B9 -64.30(18) . . . . ?
C14 B6 C15 B10 -136.92(14) . . . . ?
B7 B6 C15 B10 -38.56(14) . . . . ?
B2 B6 C15 B10 -101.18(16) . . . . ?
C14 B6 C15 B5 -32.84(13) . . . . ?
B10 B6 C15 B5 104.07(15) . . . . ?
B7 B6 C15 B5 65.51(18) . . . . ?
B2 B6 C15 B5 2.90(19) . . . . ?
C14 B6 C15 Si28 111.98(14) . . . . ?
B10 B6 C15 Si28 -111.11(15) . . . . ?
B7 B6 C15 Si28 -149.67(13) . . . . ?
B2 B6 C15 Si28 147.72(13) . . . . ?
B9 B10 C15 C14 102.01(15) . . . . ?
B6 B10 C15 C14 -38.90(13) . . . . ?
B8 B10 C15 C14 63.19(18) . . . . ?
B7 B10 C15 C14 -0.37(18) . . . . ?
B6 B10 C15 B9 -140.91(15) . . . . ?
B8 B10 C15 B9 -38.82(15) . . . . ?
B7 B10 C15 B9 -102.38(16) . . . . ?
B9 B10 C15 B6 140.91(15) . . . . ?
B8 B10 C15 B6 102.09(17) . . . . ?
B7 B10 C15 B6 38.54(14) . . . . ?
B9 B10 C15 B5 37.37(15) . . . . ?
B6 B10 C15 B5 -103.54(16) . . . . ?
B8 B10 C15 B5 -1.5(2) . . . . ?
B7 B10 C15 B5 -65.01(18) . . . . ?
B9 B10 C15 Si28 -109.82(15) . . . . ?
B6 B10 C15 Si28 109.27(15) . . . . ?
B8 B10 C15 Si28 -148.64(13) . . . . ?
B7 B10 C15 Si28 147.80(13) . . . . ?
B4 B5 C15 C14 -98.71(15) . . . . ?
B9 B5 C15 C14 -137.41(15) . . . . ?
B1 B5 C15 C14 -35.69(13) . . . . ?
C14 B5 C15 B9 137.41(15) . . . . ?
B4 B5 C15 B9 38.70(14) . . . . ?
B1 B5 C15 B9 101.72(16) . . . . ?
C14 B5 C15 B6 32.91(13) . . . . ?
B4 B5 C15 B6 -65.80(18) . . . . ?
B9 B5 C15 B6 -104.50(16) . . . . ?
B1 B5 C15 B6 -2.78(19) . . . . ?
C14 B5 C15 B10 100.06(16) . . . . ?
B4 B5 C15 B10 1.3(2) . . . . ?
B9 B5 C15 B10 -37.36(15) . . . . ?
B1 B5 C15 B10 64.36(18) . . . . ?
C14 B5 C15 Si28 -112.13(13) . . . . ?
B4 B5 C15 Si28 149.16(13) . . . . ?
B9 B5 C15 Si28 110.46(14) . . . . ?
B1 B5 C15 Si28 -147.82(12) . . . . ?
C29 Si28 C31 C32 37.6(5) . . . . ?
C30 Si28 C31 C32 158.2(4) . . . . ?
C15 Si28 C31 C32 -82.5(4) . . . . ?
C29 Si28 C41 C42 39.6(17) . . . . ?
C30 Si28 C41 C42 159.4(13) . . . . ?
C15 Si28 C41 C42 -88.7(14) . . . . ?
